data_7047685
loop_
_publ_author_name
'Ringgold, Marissa'
'Wu, Wen'
'Stuber, Matthew'
'Kornienko, Anna Y.'
'Emge, Thomas J.'
'Brennan, John G.'

_publ_section_title
;
 Monomeric thorium chalcogenolates with bipyridine and terpyridine
 ligands.
;
_journal_issue 41
_journal_name_full 'Dalton transactions (Cambridge, England : 2003)'
_journal_page_first 14652
_journal_page_last 14661
_journal_paper_doi 10.1039/c8dt02543f
_journal_volume 47
_journal_year 2018
_chemical_formula_moiety 'C44 H36 N4 S4 Th, 2(C5 H5 N)'
_chemical_formula_sum 'C54 H46 N6 S4 Th'
_chemical_formula_weight 1139.25
_space_group_crystal_system monoclinic
_space_group_IT_number 14
_space_group_name_Hall '-P 2yn'
_space_group_name_H-M_alt 'P 1 21/n 1'
_symmetry_space_group_name_Hall '-P 2yn'
_symmetry_space_group_name_H-M 'P 1 21/n 1'
_atom_sites_solution_hydrogens geom
_audit_creation_method SHELXL-2014/7
_audit_update_record
;
2018-05-07 deposited with the CCDC.
2018-09-21 downloaded from the CCDC.
;
_cell_angle_alpha 90
_cell_angle_beta 111.1460(10)
_cell_angle_gamma 90
_cell_formula_units_Z 4
_cell_length_a 15.1881(10)
_cell_length_b 21.6317(14)
_cell_length_c 15.6510(10)
_cell_measurement_reflns_used 6202
_cell_measurement_temperature 100(2)
_cell_measurement_theta_max 30.44
_cell_measurement_theta_min 2.34
_cell_volume 4795.8(5)
_computing_cell_refinement 'Bruker SAINT'
_computing_data_collection 'Bruker SMART'
_computing_data_reduction 'Bruker SAINT'
_computing_molecular_graphics 'Bruker SHELXTL'
_computing_publication_material SHELXL-2014/7
_computing_structure_refinement 'SHELXL-2014/7 (Sheldrick, 2014)'
_computing_structure_solution 'SHELXL-2014/7 (Sheldrick, 2014)'
_diffrn_ambient_temperature 100(2)
_diffrn_measured_fraction_theta_full 0.999
_diffrn_measured_fraction_theta_max 0.982
_diffrn_measurement_device_type 'Bruker SMART APEX CCD'
_diffrn_measurement_method '\f and \w scans'
_diffrn_radiation_type MoK\a
_diffrn_radiation_wavelength 0.71073
_diffrn_reflns_av_R_equivalents 0.0416
_diffrn_reflns_av_unetI/netI 0.0688
_diffrn_reflns_Laue_measured_fraction_full 0.999
_diffrn_reflns_Laue_measured_fraction_max 0.982
_diffrn_reflns_limit_h_max 16
_diffrn_reflns_limit_h_min -22
_diffrn_reflns_limit_k_max 26
_diffrn_reflns_limit_k_min -30
_diffrn_reflns_limit_l_max 22
_diffrn_reflns_limit_l_min -11
_diffrn_reflns_number 30595
_diffrn_reflns_point_group_measured_fraction_full 0.999
_diffrn_reflns_point_group_measured_fraction_max 0.982
_diffrn_reflns_theta_full 25.242
_diffrn_reflns_theta_max 30.998
_diffrn_reflns_theta_min 1.683
_exptl_absorpt_coefficient_mu 3.328
_exptl_absorpt_correction_T_max 0.7464
_exptl_absorpt_correction_T_min 0.4586
_exptl_absorpt_correction_type multi-scan
_exptl_absorpt_process_details 'Bruker SAINT (SADABS)'
_exptl_crystal_colour orange
_exptl_crystal_density_diffrn 1.578
_exptl_crystal_description rod
_exptl_crystal_F_000 2264
_exptl_crystal_size_max .55
_exptl_crystal_size_mid .14
_exptl_crystal_size_min .12
_refine_diff_density_max 2.039
_refine_diff_density_min -2.353
_refine_diff_density_rms 0.153
_refine_ls_extinction_method none
_refine_ls_goodness_of_fit_ref 1.004
_refine_ls_hydrogen_treatment constr
_refine_ls_matrix_type full
_refine_ls_number_parameters 586
_refine_ls_number_reflns 15019
_refine_ls_number_restraints 0
_refine_ls_restrained_S_all 1.004
_refine_ls_R_factor_all 0.0596
_refine_ls_R_factor_gt 0.0394
_refine_ls_shift/su_max 0.002
_refine_ls_shift/su_mean 0.000
_refine_ls_structure_factor_coef Fsqd
_refine_ls_weighting_details 'w=1/[\s^2^(Fo^2^)+(0.0290P)^2^] where P=(Fo^2^+2Fc^2^)/3'
_refine_ls_weighting_scheme calc
_refine_ls_wR_factor_gt 0.0736
_refine_ls_wR_factor_ref 0.0792
_reflns_Friedel_coverage 0.000
_reflns_number_gt 11491
_reflns_number_total 15019
_reflns_threshold_expression 'I > 2\s(I)'
_cod_data_source_file c8dt02543f2.cif
_cod_data_source_block terpy_P21n
_cod_depositor_comments 'Adding full bibliography for 7047683--7047687.cif.'
_cod_database_code 7047685
_shelx_shelxl_version_number 2014/7
_shelx_space_group_comment
; 
The symmetry employed for this shelxl refinement is uniquely defined 
by the following loop, which should always be used as a source of 
symmetry information in preference to the above space-group names. 
They are only intended as comments. 
;

loop_
_space_group_symop_operation_xyz
'x, y, z'
'-x+1/2, y+1/2, -z+1/2'
'-x, -y, -z'
'x-1/2, -y-1/2, z-1/2'

loop_
_atom_site_label
_atom_site_type_symbol
_atom_site_fract_x
_atom_site_fract_y
_atom_site_fract_z
_atom_site_U_iso_or_equiv
_atom_site_adp_type
_atom_site_occupancy
_atom_site_site_symmetry_order
_atom_site_calc_flag
_atom_site_refinement_flags_posn
_atom_site_refinement_flags_adp
Th1 Th 0.67428(2) 0.43509(2) 0.23472(2) 0.01142(3) Uani 1 1 d . .
S1 S 0.87231(6) 0.44345(4) 0.28090(5) 0.01781(18) Uani 1 1 d . .
S2 S 0.65098(6) 0.56136(4) 0.18471(5) 0.01599(16) Uani 1 1 d . .
S3 S 0.52379(7) 0.47029(4) 0.29242(5) 0.01925(18) Uani 1 1 d . .
S4 S 0.50152(6) 0.37714(4) 0.12921(5) 0.01702(17) Uani 1 1 d . .
N1 N 0.6910(2) 0.34484(13) 0.34995(17) 0.0172(6) Uani 1 1 d . .
N2 N 0.7334(2) 0.32878(13) 0.19669(17) 0.0141(6) Uani 1 1 d . .
N3 N 0.6781(2) 0.42043(13) 0.07133(17) 0.0144(6) Uani 1 1 d . .
N4 N 0.7739(2) 0.47904(14) 0.40632(17) 0.0173(6) Uani 1 1 d . .
C1 C 0.9107(2) 0.42176(16) 0.1908(2) 0.0178(7) Uani 1 1 d . .
C2 C 0.9541(3) 0.36503(17) 0.1921(2) 0.0229(8) Uani 1 1 d . .
H2 H 0.9625 0.3370 0.2412 0.027 Uiso 1 1 calc R U
C3 C 0.9854(3) 0.3492(2) 0.1216(3) 0.0315(10) Uani 1 1 d . .
H3 H 1.0144 0.3101 0.1225 0.038 Uiso 1 1 calc R U
C4 C 0.9747(3) 0.3896(2) 0.0505(3) 0.0355(11) Uani 1 1 d . .
H4 H 0.9966 0.3786 0.0029 0.043 Uiso 1 1 calc R U
C5 C 0.9319(3) 0.4461(2) 0.0488(2) 0.0286(9) Uani 1 1 d . .
H5 H 0.9238 0.4739 -0.0005 0.034 Uiso 1 1 calc R U
C6 C 0.9006(3) 0.46276(18) 0.1187(2) 0.0209(8) Uani 1 1 d . .
H6 H 0.8723 0.5021 0.1176 0.025 Uiso 1 1 calc R U
C7 C 0.7487(3) 0.59012(16) 0.1602(2) 0.0170(7) Uani 1 1 d . .
C8 C 0.7404(3) 0.60378(17) 0.0694(2) 0.0210(8) Uani 1 1 d . .
H8 H 0.6828 0.5958 0.0202 0.025 Uiso 1 1 calc R U
C9 C 0.8165(3) 0.62896(18) 0.0520(2) 0.0253(8) Uani 1 1 d . .
H9 H 0.8110 0.6370 -0.0093 0.030 Uiso 1 1 calc R U
C10 C 0.8998(3) 0.64233(18) 0.1228(3) 0.0267(9) Uani 1 1 d . .
H10 H 0.9512 0.6599 0.1103 0.032 Uiso 1 1 calc R U
C11 C 0.9082(3) 0.62997(18) 0.2127(2) 0.0246(8) Uani 1 1 d . .
H11 H 0.9652 0.6395 0.2617 0.029 Uiso 1 1 calc R U
C12 C 0.8339(3) 0.60384(17) 0.2309(2) 0.0198(7) Uani 1 1 d . .
H12 H 0.8407 0.5950 0.2924 0.024 Uiso 1 1 calc R U
C13 C 0.5287(3) 0.54282(18) 0.3477(2) 0.0195(7) Uani 1 1 d . .
C14 C 0.4992(3) 0.59671(17) 0.2973(2) 0.0207(8) Uani 1 1 d . .
H14 H 0.4838 0.5958 0.2328 0.025 Uiso 1 1 calc R U
C15 C 0.4918(3) 0.65144(19) 0.3391(3) 0.0281(9) Uani 1 1 d . .
H15 H 0.4699 0.6875 0.3031 0.034 Uiso 1 1 calc R U
C16 C 0.5163(3) 0.6543(2) 0.4338(3) 0.0327(10) Uani 1 1 d . .
H16 H 0.5109 0.6919 0.4628 0.039 Uiso 1 1 calc R U
C17 C 0.5486(3) 0.6014(2) 0.4846(3) 0.0329(10) Uani 1 1 d . .
H17 H 0.5667 0.6029 0.5493 0.040 Uiso 1 1 calc R U
C18 C 0.5549(3) 0.54611(19) 0.4426(2) 0.0242(8) Uani 1 1 d . .
H18 H 0.5773 0.5101 0.4787 0.029 Uiso 1 1 calc R U
C19 C 0.5151(2) 0.31377(16) 0.0636(2) 0.0172(7) Uani 1 1 d . .
C20 C 0.5300(3) 0.25388(17) 0.0999(2) 0.0204(7) Uani 1 1 d . .
H20 H 0.5355 0.2476 0.1616 0.024 Uiso 1 1 calc R U
C21 C 0.5369(3) 0.20349(17) 0.0477(2) 0.0238(8) Uani 1 1 d . .
H21 H 0.5461 0.1632 0.0735 0.029 Uiso 1 1 calc R U
C22 C 0.5302(3) 0.21213(18) -0.0427(2) 0.0235(8) Uani 1 1 d . .
H22 H 0.5352 0.1779 -0.0787 0.028 Uiso 1 1 calc R U
C23 C 0.5163(3) 0.27105(17) -0.0794(2) 0.0209(8) Uani 1 1 d . .
H23 H 0.5118 0.2771 -0.1409 0.025 Uiso 1 1 calc R U
C24 C 0.5087(2) 0.32171(16) -0.0275(2) 0.0170(7) Uani 1 1 d . .
H24 H 0.4992 0.3619 -0.0538 0.020 Uiso 1 1 calc R U
C25 C 0.6697(3) 0.35295(18) 0.4256(2) 0.0234(8) Uani 1 1 d . .
H25 H 0.6277 0.3854 0.4259 0.028 Uiso 1 1 calc R U
C26 C 0.7060(3) 0.31639(18) 0.5029(2) 0.0271(9) Uani 1 1 d . .
H26 H 0.6874 0.3225 0.5541 0.032 Uiso 1 1 calc R U
C27 C 0.7697(3) 0.27082(19) 0.5039(2) 0.0253(9) Uani 1 1 d . .
H27 H 0.7993 0.2470 0.5577 0.030 Uiso 1 1 calc R U
C28 C 0.7900(3) 0.26004(18) 0.4259(2) 0.0229(8) Uani 1 1 d . .
H28 H 0.8322 0.2279 0.4249 0.027 Uiso 1 1 calc R U
C29 C 0.7481(2) 0.29672(15) 0.3491(2) 0.0157(7) Uani 1 1 d . .
C30 C 0.7603(2) 0.28390(16) 0.2606(2) 0.0148(7) Uani 1 1 d . .
C31 C 0.7950(3) 0.22715(17) 0.2449(2) 0.0208(7) Uani 1 1 d . .
H31 H 0.8142 0.1966 0.2917 0.025 Uiso 1 1 calc R U
C32 C 0.8010(3) 0.21590(16) 0.1605(2) 0.0198(7) Uani 1 1 d . .
H32 H 0.8232 0.1772 0.1478 0.024 Uiso 1 1 calc R U
C33 C 0.7743(3) 0.26168(17) 0.0947(2) 0.0211(8) Uani 1 1 d . .
H33 H 0.7773 0.2547 0.0359 0.025 Uiso 1 1 calc R U
C34 C 0.7427(2) 0.31840(16) 0.1153(2) 0.0161(7) Uani 1 1 d . .
C35 C 0.7155(2) 0.36942(16) 0.0476(2) 0.0142(7) Uani 1 1 d . .
C36 C 0.7270(2) 0.36511(17) -0.0364(2) 0.0188(7) Uani 1 1 d . .
H36 H 0.7551 0.3294 -0.0511 0.023 Uiso 1 1 calc R U
C37 C 0.6970(3) 0.41335(18) -0.0983(2) 0.0227(8) Uani 1 1 d . .
H37 H 0.7060 0.4117 -0.1552 0.027 Uiso 1 1 calc R U
C38 C 0.6539(3) 0.46367(18) -0.0763(2) 0.0220(8) Uani 1 1 d . .
H38 H 0.6306 0.4966 -0.1186 0.026 Uiso 1 1 calc R U
C39 C 0.6453(3) 0.46531(16) 0.0082(2) 0.0177(7) Uani 1 1 d . .
H39 H 0.6147 0.4998 0.0227 0.021 Uiso 1 1 calc R U
C40 C 0.7606(3) 0.53799(17) 0.4241(2) 0.0172(7) Uani 1 1 d . .
H40 H 0.7120 0.5607 0.3795 0.021 Uiso 1 1 calc R U
C41 C 0.8146(3) 0.56764(19) 0.5047(2) 0.0261(8) Uani 1 1 d . .
H41 H 0.8030 0.6097 0.5148 0.031 Uiso 1 1 calc R U
C42 C 0.8856(3) 0.5349(2) 0.5701(2) 0.0299(9) Uani 1 1 d . .
H42 H 0.9235 0.5539 0.6260 0.036 Uiso 1 1 calc R U
C43 C 0.9001(3) 0.4744(2) 0.5519(2) 0.0289(9) Uani 1 1 d . .
H43 H 0.9490 0.4509 0.5950 0.035 Uiso 1 1 calc R U
C44 C 0.8430(3) 0.44787(18) 0.4706(2) 0.0245(8) Uani 1 1 d . .
H44 H 0.8530 0.4057 0.4596 0.029 Uiso 1 1 calc R U
N5 N 0.7565(3) 0.3931(2) 0.6930(3) 0.0452(11) Uani 1 1 d . .
C45 C 0.7095(3) 0.4448(2) 0.6713(3) 0.0367(11) Uani 1 1 d . .
H45 H 0.6472 0.4432 0.6273 0.044 Uiso 1 1 calc R U
C46 C 0.7441(3) 0.5012(2) 0.7080(3) 0.0440(12) Uani 1 1 d . .
H46 H 0.7065 0.5374 0.6906 0.053 Uiso 1 1 calc R U
C47 C 0.8350(3) 0.5038(2) 0.7710(3) 0.0388(11) Uani 1 1 d . .
H47 H 0.8615 0.5421 0.7979 0.047 Uiso 1 1 calc R U
C48 C 0.8869(3) 0.4501(2) 0.7942(3) 0.0318(10) Uani 1 1 d . .
H48 H 0.9500 0.4507 0.8368 0.038 Uiso 1 1 calc R U
C49 C 0.8454(3) 0.3955(2) 0.7542(3) 0.0375(11) Uani 1 1 d . .
H49 H 0.8807 0.3583 0.7704 0.045 Uiso 1 1 calc R U
N6 N 0.7945(4) 0.24077(19) 0.8691(3) 0.0485(12) Uani 1 1 d . .
C50 C 0.8797(4) 0.2404(2) 0.8629(3) 0.0489(14) Uani 1 1 d . .
H50 H 0.9276 0.2651 0.9049 0.059 Uiso 1 1 calc R U
C51 C 0.9026(4) 0.2064(3) 0.7995(3) 0.0469(13) Uani 1 1 d . .
H51 H 0.9647 0.2069 0.7985 0.056 Uiso 1 1 calc R U
C52 C 0.8329(4) 0.1718(2) 0.7381(3) 0.0433(12) Uani 1 1 d . .
H52 H 0.8457 0.1478 0.6931 0.052 Uiso 1 1 calc R U
C53 C 0.7455(4) 0.1721(2) 0.7422(3) 0.0475(13) Uani 1 1 d . .
H53 H 0.6959 0.1488 0.6998 0.057 Uiso 1 1 calc R U
C54 C 0.7296(4) 0.2066(3) 0.8085(3) 0.0506(14) Uani 1 1 d . .
H54 H 0.6681 0.2058 0.8111 0.061 Uiso 1 1 calc R U

loop_
_atom_site_aniso_label
_atom_site_aniso_U_11
_atom_site_aniso_U_22
_atom_site_aniso_U_33
_atom_site_aniso_U_23
_atom_site_aniso_U_13
_atom_site_aniso_U_12
Th1 0.01181(6) 0.01133(6) 0.00973(5) 0.00023(5) 0.00222(4) 0.00082(5)
S1 0.0147(4) 0.0203(5) 0.0171(3) -0.0023(3) 0.0041(3) -0.0005(4)
S2 0.0167(4) 0.0134(4) 0.0176(3) 0.0017(3) 0.0060(3) 0.0016(3)
S3 0.0191(5) 0.0205(5) 0.0194(4) -0.0010(3) 0.0085(3) 0.0006(4)
S4 0.0152(4) 0.0180(4) 0.0167(3) -0.0029(3) 0.0043(3) -0.0017(3)
N1 0.0241(17) 0.0127(15) 0.0146(12) 0.0024(10) 0.0067(11) -0.0013(12)
N2 0.0117(14) 0.0141(14) 0.0148(12) -0.0001(10) 0.0029(10) -0.0008(11)
N3 0.0132(15) 0.0147(15) 0.0126(11) -0.0006(10) 0.0013(10) -0.0008(11)
N4 0.0163(16) 0.0227(16) 0.0118(11) -0.0014(11) 0.0037(11) -0.0032(13)
C1 0.0103(17) 0.0214(19) 0.0181(14) -0.0025(12) 0.0010(12) -0.0029(14)
C2 0.018(2) 0.020(2) 0.0295(18) -0.0042(15) 0.0070(15) 0.0029(15)
C3 0.021(2) 0.030(2) 0.044(2) -0.0141(19) 0.0127(18) -0.0008(18)
C4 0.028(2) 0.051(3) 0.033(2) -0.015(2) 0.0188(18) -0.007(2)
C5 0.022(2) 0.041(3) 0.0231(17) -0.0029(16) 0.0075(15) -0.0135(18)
C6 0.0145(19) 0.023(2) 0.0231(16) -0.0008(14) 0.0040(14) -0.0032(15)
C7 0.0193(19) 0.0112(16) 0.0217(15) 0.0018(13) 0.0088(14) 0.0064(14)
C8 0.023(2) 0.0189(19) 0.0207(15) 0.0020(13) 0.0076(14) 0.0020(16)
C9 0.028(2) 0.025(2) 0.0264(18) 0.0065(15) 0.0136(16) 0.0019(17)
C10 0.026(2) 0.022(2) 0.041(2) 0.0010(16) 0.0216(18) -0.0007(17)
C11 0.017(2) 0.027(2) 0.0291(18) -0.0082(16) 0.0081(15) -0.0032(16)
C12 0.0193(19) 0.0182(19) 0.0213(15) -0.0028(13) 0.0066(14) 0.0006(15)
C13 0.0159(18) 0.0253(19) 0.0200(15) -0.0052(14) 0.0097(14) -0.0026(15)
C14 0.020(2) 0.0202(19) 0.0244(16) -0.0032(14) 0.0117(15) -0.0032(15)
C15 0.030(2) 0.024(2) 0.0331(19) -0.0025(16) 0.0148(17) -0.0049(18)
C16 0.030(2) 0.035(3) 0.036(2) -0.0147(19) 0.0170(18) -0.002(2)
C17 0.031(2) 0.045(3) 0.0229(18) -0.0102(18) 0.0099(17) 0.000(2)
C18 0.024(2) 0.033(2) 0.0161(15) -0.0011(14) 0.0071(14) -0.0009(17)
C19 0.0136(17) 0.0174(18) 0.0172(14) -0.0009(13) 0.0014(12) -0.0019(14)
C20 0.0175(19) 0.0209(19) 0.0179(15) 0.0020(13) 0.0005(13) -0.0019(15)
C21 0.024(2) 0.0148(19) 0.0258(17) 0.0037(14) 0.0013(15) 0.0002(16)
C22 0.022(2) 0.021(2) 0.0228(16) -0.0086(14) 0.0030(14) -0.0007(16)
C23 0.019(2) 0.027(2) 0.0157(14) -0.0008(14) 0.0048(13) 0.0002(16)
C24 0.0172(18) 0.0168(18) 0.0153(14) 0.0015(12) 0.0039(13) -0.0004(14)
C25 0.033(2) 0.022(2) 0.0177(15) 0.0032(14) 0.0111(15) 0.0031(17)
C26 0.040(3) 0.024(2) 0.0191(16) 0.0055(14) 0.0126(16) -0.0014(18)
C27 0.028(2) 0.028(2) 0.0168(15) 0.0085(14) 0.0042(15) 0.0017(17)
C28 0.024(2) 0.022(2) 0.0208(16) 0.0101(14) 0.0061(14) 0.0064(16)
C29 0.0155(18) 0.0115(17) 0.0186(14) 0.0026(12) 0.0043(13) -0.0004(13)
C30 0.0117(17) 0.0156(17) 0.0160(14) 0.0029(12) 0.0037(12) -0.0022(13)
C31 0.0146(18) 0.0175(19) 0.0270(17) 0.0002(14) 0.0037(14) -0.0043(15)
C32 0.019(2) 0.0089(17) 0.0296(17) -0.0028(13) 0.0071(15) 0.0011(14)
C33 0.022(2) 0.0191(19) 0.0224(16) -0.0055(14) 0.0077(14) -0.0019(15)
C34 0.0130(17) 0.0178(18) 0.0170(14) -0.0014(12) 0.0048(12) 0.0002(14)
C35 0.0082(16) 0.0184(18) 0.0144(13) -0.0025(12) 0.0022(12) -0.0038(13)
C36 0.0168(19) 0.0226(19) 0.0160(14) -0.0030(13) 0.0048(13) -0.0047(15)
C37 0.026(2) 0.031(2) 0.0118(14) 0.0020(13) 0.0073(14) -0.0027(17)
C38 0.023(2) 0.025(2) 0.0164(15) 0.0034(14) 0.0055(14) 0.0004(16)
C39 0.0177(19) 0.0166(18) 0.0160(14) 0.0021(13) 0.0029(13) 0.0029(14)
C40 0.0149(18) 0.0189(18) 0.0173(14) -0.0007(13) 0.0051(13) -0.0023(14)
C41 0.024(2) 0.027(2) 0.0240(16) -0.0080(16) 0.0050(15) -0.0047(18)
C42 0.021(2) 0.044(3) 0.0191(16) -0.0086(17) -0.0002(15) -0.0033(19)
C43 0.020(2) 0.041(3) 0.0190(16) 0.0002(16) -0.0002(14) 0.0035(19)
C44 0.028(2) 0.026(2) 0.0172(15) 0.0000(14) 0.0060(15) 0.0022(17)
N5 0.042(3) 0.062(3) 0.041(2) -0.020(2) 0.0255(19) -0.014(2)
C45 0.024(2) 0.067(4) 0.0197(17) -0.0006(19) 0.0078(16) -0.008(2)
C46 0.033(3) 0.053(3) 0.043(2) 0.014(2) 0.011(2) 0.010(2)
C47 0.035(3) 0.038(3) 0.036(2) 0.000(2) 0.005(2) -0.002(2)
C48 0.023(2) 0.040(3) 0.0283(19) -0.0030(17) 0.0041(16) -0.0035(19)
C49 0.031(3) 0.033(3) 0.057(3) -0.007(2) 0.027(2) 0.000(2)
N6 0.080(4) 0.034(2) 0.038(2) -0.0021(17) 0.031(2) 0.011(2)
C50 0.065(4) 0.041(3) 0.030(2) 0.003(2) 0.004(2) -0.026(3)
C51 0.036(3) 0.069(4) 0.040(2) 0.020(2) 0.019(2) 0.004(3)
C52 0.052(3) 0.048(3) 0.035(2) 0.000(2) 0.021(2) 0.022(3)
C53 0.039(3) 0.055(4) 0.047(3) -0.014(2) 0.013(2) -0.006(3)
C54 0.038(3) 0.070(4) 0.051(3) 0.002(3) 0.023(2) 0.011(3)

loop_
_atom_type_symbol
_atom_type_description
_atom_type_scat_dispersion_real
_atom_type_scat_dispersion_imag
_atom_type_scat_source
C C 0.0033 0.0016 'International Tables Vol C Tables 4.2.6.8 and 6.1.1.4'
H H 0.0000 0.0000 'International Tables Vol C Tables 4.2.6.8 and 6.1.1.4'
N N 0.0061 0.0033 'International Tables Vol C Tables 4.2.6.8 and 6.1.1.4'
S S 0.1246 0.1234 'International Tables Vol C Tables 4.2.6.8 and 6.1.1.4'
Th Th -7.2400 8.8979 'International Tables Vol C Tables 4.2.6.8 and 6.1.1.4'

loop_
_geom_angle_atom_site_label_1
_geom_angle_atom_site_label_2
_geom_angle_atom_site_label_3
_geom_angle
N3 Th1 N1 123.93(9)
N3 Th1 N2 62.43(8)
N1 Th1 N2 62.81(8)
N3 Th1 N4 143.95(9)
N1 Th1 N4 72.51(9)
N2 Th1 N4 114.58(9)
N3 Th1 S2 83.71(6)
N1 Th1 S2 152.35(6)
N2 Th1 S2 143.66(6)
N4 Th1 S2 84.59(7)
N3 Th1 S1 81.97(7)
N1 Th1 S1 92.38(7)
N2 Th1 S1 72.19(6)
N4 Th1 S1 64.35(6)
S2 Th1 S1 91.39(3)
N3 Th1 S4 73.60(7)
N1 Th1 S4 84.89(7)
N2 Th1 S4 78.48(6)
N4 Th1 S4 142.45(6)
S2 Th1 S4 105.57(3)
S1 Th1 S4 148.18(2)
N3 Th1 S3 130.56(7)
N1 Th1 S3 82.53(7)
N2 Th1 S3 133.50(6)
N4 Th1 S3 79.53(6)
S2 Th1 S3 78.16(3)
S1 Th1 S3 143.27(2)
S4 Th1 S3 67.87(3)
C1 S1 Th1 113.80(11)
C7 S2 Th1 111.56(11)
C13 S3 Th1 119.46(12)
C19 S4 Th1 113.78(12)
C25 N1 C29 117.7(3)
C25 N1 Th1 121.1(2)
C29 N1 Th1 118.1(2)
C30 N2 C34 118.2(3)
C30 N2 Th1 120.2(2)
C34 N2 Th1 121.5(2)
C39 N3 C35 117.9(3)
C39 N3 Th1 120.0(2)
C35 N3 Th1 122.0(2)
C40 N4 C44 117.3(3)
C40 N4 Th1 117.7(2)
C44 N4 Th1 124.5(2)
C2 C1 C6 119.0(3)
C2 C1 S1 120.8(3)
C6 C1 S1 120.1(3)
C1 C2 C3 120.1(4)
C1 C2 H2 120.0
C3 C2 H2 120.0
C4 C3 C2 120.6(4)
C4 C3 H3 119.7
C2 C3 H3 119.7
C3 C4 C5 119.7(4)
C3 C4 H4 120.1
C5 C4 H4 120.1
C4 C5 C6 120.5(4)
C4 C5 H5 119.8
C6 C5 H5 119.8
C5 C6 C1 120.1(4)
C5 C6 H6 119.9
C1 C6 H6 119.9
C12 C7 C8 118.3(3)
C12 C7 S2 120.7(3)
C8 C7 S2 120.8(3)
C9 C8 C7 120.0(3)
C9 C8 H8 120.0
C7 C8 H8 120.0
C10 C9 C8 120.8(3)
C10 C9 H9 119.6
C8 C9 H9 119.6
C9 C10 C11 119.7(4)
C9 C10 H10 120.2
C11 C10 H10 120.2
C12 C11 C10 120.2(4)
C12 C11 H11 119.9
C10 C11 H11 119.9
C11 C12 C7 121.1(3)
C11 C12 H12 119.5
C7 C12 H12 119.5
C14 C13 C18 118.2(3)
C14 C13 S3 121.0(3)
C18 C13 S3 120.6(3)
C15 C14 C13 121.1(3)
C15 C14 H14 119.4
C13 C14 H14 119.4
C14 C15 C16 120.5(4)
C14 C15 H15 119.8
C16 C15 H15 119.8
C17 C16 C15 118.7(4)
C17 C16 H16 120.7
C15 C16 H16 120.7
C16 C17 C18 120.9(3)
C16 C17 H17 119.5
C18 C17 H17 119.5
C17 C18 C13 120.5(4)
C17 C18 H18 119.7
C13 C18 H18 119.7
C20 C19 C24 117.9(3)
C20 C19 S4 121.1(2)
C24 C19 S4 121.0(3)
C21 C20 C19 121.5(3)
C21 C20 H20 119.2
C19 C20 H20 119.2
C20 C21 C22 119.9(3)
C20 C21 H21 120.0
C22 C21 H21 120.0
C23 C22 C21 119.3(3)
C23 C22 H22 120.3
C21 C22 H22 120.3
C22 C23 C24 121.0(3)
C22 C23 H23 119.5
C24 C23 H23 119.5
C23 C24 C19 120.4(3)
C23 C24 H24 119.8
C19 C24 H24 119.8
N1 C25 C26 123.3(4)
N1 C25 H25 118.4
C26 C25 H25 118.4
C27 C26 C25 118.4(3)
C27 C26 H26 120.8
C25 C26 H26 120.8
C26 C27 C28 119.4(3)
C26 C27 H27 120.3
C28 C27 H27 120.3
C27 C28 C29 119.3(4)
C27 C28 H28 120.4
C29 C28 H28 120.4
N1 C29 C28 121.7(3)
N1 C29 C30 116.5(3)
C28 C29 C30 121.8(3)
N2 C30 C31 122.5(3)
N2 C30 C29 116.7(3)
C31 C30 C29 120.7(3)
C32 C31 C30 119.0(3)
C32 C31 H31 120.5
C30 C31 H31 120.5
C31 C32 C33 119.1(3)
C31 C32 H32 120.5
C33 C32 H32 120.5
C32 C33 C34 119.4(3)
C32 C33 H33 120.3
C34 C33 H33 120.3
N2 C34 C33 121.7(3)
N2 C34 C35 117.0(3)
C33 C34 C35 121.3(3)
N3 C35 C36 121.5(3)
N3 C35 C34 116.6(3)
C36 C35 C34 121.9(3)
C37 C36 C35 119.3(3)
C37 C36 H36 120.4
C35 C36 H36 120.4
C38 C37 C36 119.2(3)
C38 C37 H37 120.4
C36 C37 H37 120.4
C37 C38 C39 118.6(3)
C37 C38 H38 120.7
C39 C38 H38 120.7
N3 C39 C38 123.3(3)
N3 C39 H39 118.4
C38 C39 H39 118.4
N4 C40 C41 123.1(3)
N4 C40 H40 118.4
C41 C40 H40 118.4
C42 C41 C40 118.9(4)
C42 C41 H41 120.6
C40 C41 H41 120.6
C43 C42 C41 118.3(3)
C43 C42 H42 120.8
C41 C42 H42 120.8
C42 C43 C44 119.5(4)
C42 C43 H43 120.3
C44 C43 H43 120.3
N4 C44 C43 122.9(4)
N4 C44 H44 118.5
C43 C44 H44 118.5
C45 N5 C49 117.9(4)
N5 C45 C46 124.3(4)
N5 C45 H45 117.9
C46 C45 H45 117.9
C45 C46 C47 118.1(5)
C45 C46 H46 120.9
C47 C46 H46 120.9
C48 C47 C46 118.9(5)
C48 C47 H47 120.5
C46 C47 H47 120.5
C47 C48 C49 118.6(4)
C47 C48 H48 120.7
C49 C48 H48 120.7
N5 C49 C48 122.2(5)
N5 C49 H49 118.9
C48 C49 H49 118.9
C54 N6 C50 115.9(4)
N6 C50 C51 124.1(5)
N6 C50 H50 118.0
C51 C50 H50 118.0
C52 C51 C50 117.8(5)
C52 C51 H51 121.1
C50 C51 H51 121.1
C53 C52 C51 119.1(4)
C53 C52 H52 120.4
C51 C52 H52 120.4
C52 C53 C54 119.0(5)
C52 C53 H53 120.5
C54 C53 H53 120.5
N6 C54 C53 124.1(5)
N6 C54 H54 118.0
C53 C54 H54 118.0

loop_
_geom_bond_atom_site_label_1
_geom_bond_atom_site_label_2
_geom_bond_distance
Th1 N3 2.598(3)
Th1 N1 2.607(3)
Th1 N2 2.614(3)
Th1 N4 2.734(3)
Th1 S2 2.8283(9)
Th1 S1 2.8344(9)
Th1 S4 2.8384(9)
Th1 S3 2.8475(9)
S1 C1 1.772(3)
S2 C7 1.774(4)
S3 C13 1.780(4)
S4 C19 1.769(3)
N1 C25 1.347(4)
N1 C29 1.358(4)
N2 C30 1.347(4)
N2 C34 1.350(4)
N3 C39 1.346(4)
N3 C35 1.352(4)
N4 C40 1.336(4)
N4 C44 1.345(5)
C1 C2 1.390(5)
C1 C6 1.399(5)
C2 C3 1.394(5)
C2 H2 0.9500
C3 C4 1.377(6)
C3 H3 0.9500
C4 C5 1.381(6)
C4 H4 0.9500
C5 C6 1.388(5)
C5 H5 0.9500
C6 H6 0.9500
C7 C12 1.397(5)
C7 C8 1.412(4)
C8 C9 1.391(5)
C8 H8 0.9500
C9 C10 1.379(6)
C9 H9 0.9500
C10 C11 1.392(5)
C10 H10 0.9500
C11 C12 1.381(5)
C11 H11 0.9500
C12 H12 0.9500
C13 C14 1.388(5)
C13 C18 1.394(4)
C14 C15 1.377(5)
C14 H14 0.9500
C15 C16 1.393(5)
C15 H15 0.9500
C16 C17 1.378(6)
C16 H16 0.9500
C17 C18 1.384(5)
C17 H17 0.9500
C18 H18 0.9500
C19 C20 1.400(5)
C19 C24 1.403(4)
C20 C21 1.389(5)
C20 H20 0.9500
C21 C22 1.393(5)
C21 H21 0.9500
C22 C23 1.383(5)
C22 H22 0.9500
C23 C24 1.394(5)
C23 H23 0.9500
C24 H24 0.9500
C25 C26 1.382(5)
C25 H25 0.9500
C26 C27 1.377(6)
C26 H26 0.9500
C27 C28 1.383(5)
C27 H27 0.9500
C28 C29 1.388(4)
C28 H28 0.9500
C29 C30 1.489(4)
C30 C31 1.392(5)
C31 C32 1.378(5)
C31 H31 0.9500
C32 C33 1.380(5)
C32 H32 0.9500
C33 C34 1.397(5)
C33 H33 0.9500
C34 C35 1.482(5)
C35 C36 1.390(4)
C36 C37 1.385(5)
C36 H36 0.9500
C37 C38 1.376(5)
C37 H37 0.9500
C38 C39 1.376(4)
C38 H38 0.9500
C39 H39 0.9500
C40 C41 1.389(5)
C40 H40 0.9500
C41 C42 1.383(5)
C41 H41 0.9500
C42 C43 1.375(6)
C42 H42 0.9500
C43 C44 1.379(5)
C43 H43 0.9500
C44 H44 0.9500
N5 C45 1.303(6)
N5 C49 1.345(6)
C45 C46 1.369(7)
C45 H45 0.9500
C46 C47 1.378(6)
C46 H46 0.9500
C47 C48 1.377(6)
C47 H47 0.9500
C48 C49 1.379(6)
C48 H48 0.9500
C49 H49 0.9500
N6 C54 1.321(7)
N6 C50 1.331(7)
C50 C51 1.376(7)
C50 H50 0.9500
C51 C52 1.369(7)
C51 H51 0.9500
C52 C53 1.352(7)
C52 H52 0.9500
C53 C54 1.367(6)
C53 H53 0.9500
C54 H54 0.9500

loop_
_geom_torsion_atom_site_label_1
_geom_torsion_atom_site_label_2
_geom_torsion_atom_site_label_3
_geom_torsion_atom_site_label_4
_geom_torsion
Th1 S1 C1 C2 -104.4(3)
Th1 S1 C1 C6 78.0(3)
C6 C1 C2 C3 -1.1(5)
S1 C1 C2 C3 -178.8(3)
C1 C2 C3 C4 0.7(6)
C2 C3 C4 C5 -0.5(6)
C3 C4 C5 C6 0.7(6)
C4 C5 C6 C1 -1.1(6)
C2 C1 C6 C5 1.3(5)
S1 C1 C6 C5 179.1(3)
Th1 S2 C7 C12 -76.3(3)
Th1 S2 C7 C8 108.2(3)
C12 C7 C8 C9 1.4(5)
S2 C7 C8 C9 177.0(3)
C7 C8 C9 C10 -1.6(6)
C8 C9 C10 C11 0.6(6)
C9 C10 C11 C12 0.7(6)
C10 C11 C12 C7 -0.9(6)
C8 C7 C12 C11 -0.1(5)
S2 C7 C12 C11 -175.8(3)
Th1 S3 C13 C14 84.0(3)
Th1 S3 C13 C18 -101.4(3)
C18 C13 C14 C15 -2.9(6)
S3 C13 C14 C15 171.8(3)
C13 C14 C15 C16 1.7(6)
C14 C15 C16 C17 0.4(6)
C15 C16 C17 C18 -1.2(6)
C16 C17 C18 C13 0.0(6)
C14 C13 C18 C17 2.0(6)
S3 C13 C18 C17 -172.7(3)
Th1 S4 C19 C20 88.8(3)
Th1 S4 C19 C24 -92.9(3)
C24 C19 C20 C21 -1.0(5)
S4 C19 C20 C21 177.4(3)
C19 C20 C21 C22 0.9(6)
C20 C21 C22 C23 -0.3(6)
C21 C22 C23 C24 -0.1(6)
C22 C23 C24 C19 -0.1(6)
C20 C19 C24 C23 0.6(5)
S4 C19 C24 C23 -177.8(3)
C29 N1 C25 C26 2.6(6)
Th1 N1 C25 C26 -157.0(3)
N1 C25 C26 C27 2.4(6)
C25 C26 C27 C28 -4.7(6)
C26 C27 C28 C29 2.0(6)
C25 N1 C29 C28 -5.4(5)
Th1 N1 C29 C28 154.8(3)
C25 N1 C29 C30 172.3(3)
Th1 N1 C29 C30 -27.5(4)
C27 C28 C29 N1 3.2(6)
C27 C28 C29 C30 -174.4(3)
C34 N2 C30 C31 -1.6(5)
Th1 N2 C30 C31 -178.0(3)
C34 N2 C30 C29 -179.4(3)
Th1 N2 C30 C29 4.1(4)
N1 C29 C30 N2 15.5(5)
C28 C29 C30 N2 -166.8(3)
N1 C29 C30 C31 -162.4(3)
C28 C29 C30 C31 15.3(5)
N2 C30 C31 C32 -0.9(5)
C29 C30 C31 C32 176.9(3)
C30 C31 C32 C33 1.3(5)
C31 C32 C33 C34 0.6(5)
C30 N2 C34 C33 3.6(5)
Th1 N2 C34 C33 180.0(3)
C30 N2 C34 C35 -178.0(3)
Th1 N2 C34 C35 -1.6(4)
C32 C33 C34 N2 -3.1(5)
C32 C33 C34 C35 178.5(3)
C39 N3 C35 C36 5.1(5)
Th1 N3 C35 C36 -172.5(2)
C39 N3 C35 C34 -174.5(3)
Th1 N3 C35 C34 7.9(4)
N2 C34 C35 N3 -4.0(4)
C33 C34 C35 N3 174.4(3)
N2 C34 C35 C36 176.4(3)
C33 C34 C35 C36 -5.2(5)
N3 C35 C36 C37 -1.9(5)
C34 C35 C36 C37 177.6(3)
C35 C36 C37 C38 -1.9(5)
C36 C37 C38 C39 2.4(6)
C35 N3 C39 C38 -4.7(5)
Th1 N3 C39 C38 173.0(3)
C37 C38 C39 N3 0.9(6)
C44 N4 C40 C41 0.1(5)
Th1 N4 C40 C41 -172.4(3)
N4 C40 C41 C42 0.0(6)
C40 C41 C42 C43 0.4(6)
C41 C42 C43 C44 -1.0(6)
C40 N4 C44 C43 -0.8(6)
Th1 N4 C44 C43 171.2(3)
C42 C43 C44 N4 1.3(6)
C49 N5 C45 C46 -1.2(6)
N5 C45 C46 C47 1.0(7)
C45 C46 C47 C48 0.0(7)
C46 C47 C48 C49 -0.8(7)
C45 N5 C49 C48 0.4(6)
C47 C48 C49 N5 0.6(7)
C54 N6 C50 C51 -1.0(7)
N6 C50 C51 C52 1.2(8)
C50 C51 C52 C53 -0.3(7)
C51 C52 C53 C54 -0.8(8)
C50 N6 C54 C53 -0.1(8)
C52 C53 C54 N6 1.0(8)
